data_7036283
loop_
_publ_author_name
'Jin, Jun-Cheng'
'Pang, Ling-Yan'
'Yang, Guo-Ping'
'Hou, Lei'
'Wang, Yao-Yu'

_publ_section_title
;
 Two porous luminescent metal-organic frameworks: quantifiable evaluation
 of dynamic and static luminescent sensing mechanisms towards Fe(3.).
;
_journal_issue 39
_journal_name_full 'Dalton transactions (Cambridge, England : 2003)'
_journal_page_first 17222
_journal_page_last 17228
_journal_paper_doi 10.1039/c5dt03038b
_journal_volume 44
_journal_year 2015
_chemical_formula_sum 'C33 H33 Cd3 N3 O18'
_chemical_formula_weight 1096.82
_chemical_name_systematic
; 
 ? 
;
_space_group_IT_number 11
_symmetry_space_group_name_Hall '-P 2yb'
_symmetry_space_group_name_H-M 'P 1 21/m 1'
_atom_sites_solution_hydrogens geom
_atom_sites_solution_primary direct
_atom_sites_solution_secondary difmap
_audit_creation_method SHELXL-97
_audit_update_record
;
2014-10-21 deposited with the CCDC.
2015-08-25 downloaded from the CCDC.
;
_cell_angle_alpha 90.00
_cell_angle_beta 110.984(2)
_cell_angle_gamma 90.00
_cell_formula_units_Z 2
_cell_length_a 10.1085(13)
_cell_length_b 18.918(2)
_cell_length_c 11.0438(15)
_cell_measurement_temperature 296(2)
_cell_volume 1971.9(4)
_computing_structure_refinement 'SHELXL-97 (Sheldrick, 1997)'
_computing_structure_solution 'SHELXS-97 (Sheldrick, 1990)'
_diffrn_ambient_temperature 296(2)
_diffrn_measured_fraction_theta_full 0.985
_diffrn_measured_fraction_theta_max 0.985
_diffrn_radiation_monochromator graphite
_diffrn_radiation_source 'fine-focus sealed tube'
_diffrn_radiation_type MoK\a
_diffrn_radiation_wavelength 0.71073
_diffrn_reflns_av_R_equivalents 0.0277
_diffrn_reflns_av_sigmaI/netI 0.0346
_diffrn_reflns_limit_h_max 12
_diffrn_reflns_limit_h_min -12
_diffrn_reflns_limit_k_max 21
_diffrn_reflns_limit_k_min -22
_diffrn_reflns_limit_l_max 7
_diffrn_reflns_limit_l_min -13
_diffrn_reflns_number 9803
_diffrn_reflns_theta_full 25.30
_diffrn_reflns_theta_max 25.30
_diffrn_reflns_theta_min 1.97
_exptl_absorpt_coefficient_mu 1.682
_exptl_absorpt_correction_T_max 0.9058
_exptl_absorpt_correction_T_min 0.7296
_exptl_crystal_density_diffrn 1.847
_exptl_crystal_density_method 'not measured'
_exptl_crystal_F_000 1080
_exptl_crystal_size_max 0.20
_exptl_crystal_size_mid 0.15
_exptl_crystal_size_min 0.16
_refine_diff_density_max 1.179
_refine_diff_density_min -2.167
_refine_diff_density_rms 0.171
_refine_ls_extinction_method none
_refine_ls_goodness_of_fit_ref 1.271
_refine_ls_hydrogen_treatment mixed
_refine_ls_matrix_type full
_refine_ls_number_parameters 284
_refine_ls_number_reflns 3648
_refine_ls_number_restraints 100
_refine_ls_restrained_S_all 1.282
_refine_ls_R_factor_all 0.0496
_refine_ls_R_factor_gt 0.0451
_refine_ls_shift/su_max 0.084
_refine_ls_shift/su_mean 0.001
_refine_ls_structure_factor_coef Fsqd
_refine_ls_weighting_details 'calc w=1/[\s^2^(Fo^2^)+(0.1000P)^2^+0.0200P] where P=(Fo^2^+2Fc^2^)/3'
_refine_ls_weighting_scheme calc
_refine_ls_wR_factor_gt 0.1505
_refine_ls_wR_factor_ref 0.1540
_reflns_number_gt 3290
_reflns_number_total 3648
_reflns_threshold_expression >2sigma(I)
_cod_data_source_file c5dt03038b2.cif
_cod_data_source_block 1
_cod_depositor_comments 'Adding full bibliography for 7036283--7036284.cif.'
_cod_original_sg_symbol_H-M P21/m
_cod_database_code 7036283

loop_
_symmetry_equiv_pos_as_xyz
'x, y, z'
'-x, y+1/2, -z'
'-x, -y, -z'
'x, -y-1/2, z'

loop_
_atom_site_label
_atom_site_type_symbol
_atom_site_fract_x
_atom_site_fract_y
_atom_site_fract_z
_atom_site_U_iso_or_equiv
_atom_site_adp_type
_atom_site_occupancy
_atom_site_symmetry_multiplicity
_atom_site_calc_flag
_atom_site_refinement_flags
_atom_site_disorder_group
Cd1 Cd 0.66494(3) 0.060262(18) 0.06119(3) 0.01751(19) Uani 1 1 d . .
Cd2 Cd -0.20198(6) 0.2500 0.09910(6) 0.0286(2) Uani 1 2 d S .
O1 O 0.5568(4) 0.1160(2) 0.1858(4) 0.0316(9) Uani 1 1 d . .
O2 O 0.4050(5) 0.0398(3) 0.0659(5) 0.0431(12) Uani 1 1 d . .
O3 O 0.7019(10) 0.1766(5) 0.9183(9) 0.068(3) Uani 0.61 1 d P 1
O4 O 0.5558(17) 0.1037(6) 0.8546(13) 0.050(4) Uani 0.49 1 d P 1
O3' O 0.5903(11) 0.1999(6) 0.9717(11) 0.032(2) Uiso 0.39 1 d P 2
O4' O 0.5109(14) 0.1215(6) 0.8890(11) 0.046(3) Uani 0.51 1 d P 2
O5 O -0.0966(4) 0.0497(2) 0.0867(5) 0.0374(11) Uani 1 1 d . .
O6 O -0.1391(4) 0.1405(2) 0.1878(4) 0.0304(9) Uani 1 1 d . .
O7 O -0.0175(9) 0.2500 0.0304(9) 0.067(2) Uani 1 2 d SU .
O8 O 0.7144(6) -0.0275(3) 0.2203(5) 0.0576(15) Uani 1 1 d . .
O9 O -0.3246(7) 0.2500 0.2397(7) 0.0422(15) Uani 1 2 d S .
N1 N 0.1191(13) 0.2500 -0.0935(13) 0.114(4) Uani 1 2 d SDU .
C1 C -0.0533(5) 0.0992(3) 0.1595(5) 0.0220(11) Uani 1 1 d . .
C2 C 0.1017(5) 0.1152(3) 0.2197(5) 0.0202(11) Uani 1 1 d . .
C3 C 0.1939(5) 0.0894(3) 0.1630(5) 0.0209(11) Uani 1 1 d . .
H3 H 0.1602 0.0607 0.0899 0.025 Uiso 1 1 calc R .
C4 C 0.1517(5) 0.1562(3) 0.3319(5) 0.0195(10) Uani 1 1 d . .
H4 H 0.0890 0.1732 0.3693 0.023 Uiso 1 1 calc R .
C5 C 0.2950(5) 0.1713(3) 0.3874(4) 0.0164(10) Uani 1 1 d . .
C6 C 0.3869(5) 0.1471(3) 0.3285(5) 0.0206(11) Uani 1 1 d . .
H6 H 0.4828 0.1581 0.3646 0.025 Uiso 1 1 calc R .
C7 C 0.3369(5) 0.1066(3) 0.2157(5) 0.0223(11) Uani 1 1 d . .
C8 C 0.3541(5) 0.2137(3) 0.5098(5) 0.0176(10) Uani 1 1 d . .
C9 C 0.4220(6) 0.1774(3) 0.6272(5) 0.0212(11) Uani 1 1 d . .
H9 H 0.4212 0.1282 0.6268 0.025 Uiso 1 1 calc R .
C10 C 0.4903(5) 0.2125(3) 0.7440(5) 0.0200(10) Uani 1 1 d . .
C11 C 0.5618(7) 0.1688(3) 0.8631(5) 0.0320(13) Uani 1 1 d . .
C12 C 0.4390(5) 0.0849(3) 0.1511(5) 0.0229(11) Uani 1 1 d . .
C17 C 0.2579(18) 0.2500 0.004(2) 0.141(7) Uani 1 2 d SDU .
H17A H 0.2992 0.2961 0.0091 0.211 Uiso 0.50 1 calc PR .
H17B H 0.3159 0.2158 -0.0178 0.211 Uiso 0.50 1 calc PR .
H17C H 0.2515 0.2381 0.0863 0.211 Uiso 0.50 1 calc PR .
C19 C 0.120(3) 0.2500 -0.227(2) 0.177(9) Uani 1 2 d SDU .
C20 C 0.0009(19) 0.2500 -0.058(2) 0.120(5) Uani 1 2 d SU .
H20 H -0.0831 0.2500 -0.1293 0.144 Uiso 1 2 calc SR .
O10 O 0.3387(19) 1.0002(8) 0.5637(13) 0.180(5) Uani 1 1 d U .
N2 N 0.201(2) 0.9273(12) 0.4011(15) 0.180(7) Uani 1 1 d DU .
C21 C 0.186(3) 0.9138(13) 0.271(2) 0.212(9) Uani 1 1 d DU .
H21A H 0.1648 0.9572 0.2224 0.318 Uiso 1 1 calc R .
H21B H 0.1099 0.8808 0.2332 0.318 Uiso 1 1 calc R .
H21C H 0.2723 0.8943 0.2680 0.318 Uiso 1 1 calc R .
C22 C 0.141(3) 0.9065(14) 0.493(2) 0.201(8) Uani 1 1 d DU .
H22A H 0.1466 0.8560 0.5028 0.302 Uiso 1 1 calc R .
H22B H 0.0441 0.9212 0.4650 0.302 Uiso 1 1 calc R .
H22C H 0.1931 0.9282 0.5754 0.302 Uiso 1 1 calc R .
C23 C 0.310(3) 0.9694(12) 0.457(2) 0.188(13) Uani 1 1 d . .
H23 H 0.3710 0.9770 0.4127 0.226 Uiso 1 1 calc R .

loop_
_atom_site_aniso_label
_atom_site_aniso_U_11
_atom_site_aniso_U_22
_atom_site_aniso_U_33
_atom_site_aniso_U_23
_atom_site_aniso_U_13
_atom_site_aniso_U_12
Cd1 0.0124(3) 0.0205(3) 0.0182(3) -0.00360(13) 0.00376(18) -0.00237(12)
Cd2 0.0278(4) 0.0279(4) 0.0279(4) 0.000 0.0071(3) 0.000
O1 0.0217(19) 0.040(2) 0.040(2) -0.0133(19) 0.0184(18) -0.0086(17)
O2 0.033(2) 0.048(3) 0.049(3) -0.031(2) 0.015(2) -0.004(2)
O3 0.070(6) 0.056(6) 0.047(5) -0.008(4) -0.018(5) 0.026(5)
O4 0.084(10) 0.022(6) 0.029(7) 0.001(5) 0.002(6) 0.016(6)
O4' 0.068(8) 0.023(6) 0.029(6) 0.010(5) -0.006(5) -0.006(6)
O5 0.017(2) 0.038(2) 0.052(3) -0.022(2) 0.007(2) -0.0053(17)
O6 0.0168(18) 0.033(2) 0.042(2) -0.0046(19) 0.0109(17) 0.0030(16)
O7 0.060(5) 0.101(6) 0.058(5) 0.000 0.043(4) 0.000
O8 0.061(3) 0.048(3) 0.044(3) 0.020(3) -0.005(3) -0.008(3)
O9 0.047(4) 0.033(3) 0.054(4) 0.000 0.027(3) 0.000
N1 0.059(6) 0.213(12) 0.078(7) 0.000 0.036(6) 0.000
C1 0.012(2) 0.033(3) 0.017(2) 0.002(2) -0.0001(19) 0.002(2)
C2 0.014(2) 0.023(3) 0.023(3) -0.003(2) 0.005(2) -0.0029(19)
C3 0.015(2) 0.025(3) 0.020(3) -0.009(2) 0.002(2) -0.002(2)
C4 0.017(2) 0.023(3) 0.019(2) -0.002(2) 0.008(2) 0.000(2)
C5 0.019(2) 0.019(2) 0.009(2) 0.0011(19) 0.0016(19) 0.0004(19)
C6 0.012(2) 0.026(3) 0.019(2) -0.008(2) 0.001(2) -0.0067(19)
C7 0.020(2) 0.025(3) 0.023(3) -0.003(2) 0.009(2) 0.000(2)
C8 0.014(2) 0.023(2) 0.015(2) -0.003(2) 0.0049(19) -0.0018(19)
C9 0.027(3) 0.019(3) 0.013(2) 0.002(2) 0.001(2) -0.002(2)
C10 0.022(2) 0.021(2) 0.015(2) 0.003(2) 0.005(2) 0.003(2)
C11 0.045(3) 0.025(3) 0.016(3) 0.004(2) -0.002(3) -0.005(3)
C12 0.019(3) 0.025(3) 0.024(3) -0.004(2) 0.007(2) 0.003(2)
C17 0.096(11) 0.220(17) 0.125(13) 0.000 0.061(10) 0.000
C19 0.120(14) 0.252(19) 0.158(16) 0.000 0.049(13) 0.000
C20 0.072(8) 0.201(13) 0.097(10) 0.000 0.044(8) 0.000
O10 0.263(14) 0.162(10) 0.104(8) -0.001(8) 0.053(9) -0.009(11)
N2 0.231(17) 0.186(14) 0.103(11) -0.043(11) 0.035(11) -0.031(13)
C21 0.31(2) 0.166(15) 0.151(15) -0.030(14) 0.075(15) 0.014(17)
C22 0.235(17) 0.232(18) 0.170(15) -0.010(16) 0.114(13) -0.050(16)
C23 0.36(4) 0.130(16) 0.128(17) 0.038(14) 0.15(2) 0.038(19)

loop_
_atom_type_symbol
_atom_type_description
_atom_type_scat_dispersion_real
_atom_type_scat_dispersion_imag
_atom_type_scat_source
C C 0.0033 0.0016 'International Tables Vol C Tables 4.2.6.8 and 6.1.1.4'
H H 0.0000 0.0000 'International Tables Vol C Tables 4.2.6.8 and 6.1.1.4'
Cd Cd -0.8075 1.2024 'International Tables Vol C Tables 4.2.6.8 and 6.1.1.4'
N N 0.0061 0.0033 'International Tables Vol C Tables 4.2.6.8 and 6.1.1.4'
O O 0.0106 0.0060 'International Tables Vol C Tables 4.2.6.8 and 6.1.1.4'

loop_
_geom_angle_atom_site_label_1
_geom_angle_atom_site_label_2
_geom_angle_atom_site_label_3
_geom_angle
_geom_angle_site_symmetry_1
_geom_angle_site_symmetry_3
O4' Cd1 O1 86.4(4) 1_554 .
O4' Cd1 O4 19.2(4) 1_554 1_554
O1 Cd1 O4 105.6(4) . 1_554
O4' Cd1 O2 86.6(3) 1_554 3_655
O1 Cd1 O2 129.20(15) . 3_655
O4 Cd1 O2 75.9(3) 1_554 3_655
O4' Cd1 O5 120.5(4) 1_554 1_655
O1 Cd1 O5 131.26(15) . 1_655
O4 Cd1 O5 104.9(4) 1_554 1_655
O2 Cd1 O5 94.67(15) 3_655 1_655
O4' Cd1 O8 151.8(4) 1_554 .
O1 Cd1 O8 83.97(19) . .
O4 Cd1 O8 153.7(4) 1_554 .
O2 Cd1 O8 79.1(2) 3_655 .
O5 Cd1 O8 85.1(2) 1_655 .
O4' Cd1 O6 109.0(3) 1_554 1_655
O1 Cd1 O6 80.64(13) . 1_655
O4 Cd1 O6 110.0(4) 1_554 1_655
O2 Cd1 O6 148.11(14) 3_655 1_655
O5 Cd1 O6 53.44(13) 1_655 1_655
O8 Cd1 O6 95.60(16) . 1_655
O4' Cd1 C1 119.3(3) 1_554 1_655
O1 Cd1 C1 106.68(15) . 1_655
O4 Cd1 C1 110.8(4) 1_554 1_655
O2 Cd1 C1 120.37(16) 3_655 1_655
O5 Cd1 C1 25.76(15) 1_655 1_655
O8 Cd1 C1 88.89(18) . 1_655
O6 Cd1 C1 27.74(15) 1_655 1_655
O7 Cd2 O3' 119.0(3) . 1_454
O7 Cd2 O3' 119.0(3) . 4_464
O3' Cd2 O3' 49.3(5) 1_454 4_464
O7 Cd2 O6 90.44(14) . .
O3' Cd2 O6 86.6(3) 1_454 .
O3' Cd2 O6 134.2(3) 4_464 .
O7 Cd2 O6 90.44(14) . 4_565
O3' Cd2 O6 134.2(3) 1_454 4_565
O3' Cd2 O6 86.6(3) 4_464 4_565
O6 Cd2 O6 130.4(2) . 4_565
O7 Cd2 O9 159.4(3) . .
O3' Cd2 O9 79.4(3) 1_454 .
O3' Cd2 O9 79.4(3) 4_464 .
O6 Cd2 O9 81.11(12) . .
O6 Cd2 O9 81.11(12) 4_565 .
O7 Cd2 O3 81.6(3) . 1_454
O3' Cd2 O3 38.3(4) 1_454 1_454
O3' Cd2 O3 73.1(3) 4_464 1_454
O6 Cd2 O3 78.1(2) . 1_454
O6 Cd2 O3 150.7(3) 4_565 1_454
O9 Cd2 O3 114.5(3) . 1_454
O7 Cd2 O3 81.6(3) . 4_464
O3' Cd2 O3 73.1(3) 1_454 4_464
O3' Cd2 O3 38.3(4) 4_464 4_464
O6 Cd2 O3 150.7(3) . 4_464
O6 Cd2 O3 78.1(2) 4_565 4_464
O9 Cd2 O3 114.5(3) . 4_464
O3 Cd2 O3 72.8(5) 1_454 4_464
C12 O1 Cd1 101.8(3) . .
C12 O2 Cd1 167.9(5) . 3_655
C11 O3 Cd2 120.3(6) . 1_656
C11 O4 Cd1 106.7(8) . 1_556
C11 O3' O4' 38.8(6) . .
C11 O3' Cd2 128.6(7) . 1_656
O4' O3' Cd2 144.4(7) . 1_656
C11 O4' O3' 45.5(6) . .
C11 O4' Cd1 112.2(9) . 1_556
O3' O4' Cd1 87.0(6) . 1_556
C1 O5 Cd1 97.3(3) . 1_455
C1 O6 Cd2 123.8(3) . .
C1 O6 Cd1 87.9(3) . 1_455
Cd2 O6 Cd1 105.62(15) . 1_455
C20 O7 Cd2 138.8(13) . .
C20 N1 C17 119.9(15) . .
C20 N1 C19 126.6(17) . .
C17 N1 C19 113.5(16) . .
O5 C1 O6 121.1(5) . .
O5 C1 C2 121.6(5) . .
O6 C1 C2 117.3(5) . .
O5 C1 Cd1 57.0(3) . 1_455
O6 C1 Cd1 64.3(3) . 1_455
C2 C1 Cd1 175.5(4) . 1_455
C3 C2 C4 120.7(4) . .
C3 C2 C1 119.7(5) . .
C4 C2 C1 119.7(5) . .
C2 C3 C7 119.7(5) . .
C2 C3 H3 120.2 . .
C7 C3 H3 120.2 . .
C5 C4 C2 119.8(4) . .
C5 C4 H4 120.1 . .
C2 C4 H4 120.1 . .
C4 C5 C6 119.5(4) . .
C4 C5 C8 121.7(4) . .
C6 C5 C8 118.7(4) . .
C5 C6 C7 120.7(4) . .
C5 C6 H6 119.7 . .
C7 C6 H6 119.7 . .
C3 C7 C6 119.6(5) . .
C3 C7 C12 121.6(5) . .
C6 C7 C12 118.8(5) . .
C8 C8 C9 119.2(3) 4_565 .
C8 C8 C5 122.3(3) 4_565 .
C9 C8 C5 118.3(5) . .
C10 C9 C8 122.4(5) . .
C10 C9 H9 118.8 . .
C8 C9 H9 118.8 . .
C9 C10 C10 118.4(3) . 4_565
C9 C10 C11 118.1(5) . .
C10 C10 C11 123.4(3) 4_565 .
O4' C11 O4 37.6(8) . .
O4' C11 O3' 95.7(9) . .
O4 C11 O3' 121.4(9) . .
O4' C11 O3 118.8(9) . .
O4 C11 O3 99.3(10) . .
O3' C11 O3 70.9(7) . .
O4' C11 C10 122.9(8) . .
O4 C11 C10 119.2(8) . .
O3' C11 C10 116.5(7) . .
O3 C11 C10 116.0(7) . .
O2 C12 O1 122.2(5) . .
O2 C12 C7 120.1(5) . .
O1 C12 C7 117.6(5) . .
N1 C17 H17A 109.8 . .
N1 C17 H17B 109.8 . .
H17A C17 H17B 109.2 . .
N1 C17 H17C 109.8 . .
H17A C17 H17C 109.2 . .
H17B C17 H17C 109.2 . .
O7 C20 N1 136(2) . .
O7 C20 H20 112.1 . .
N1 C20 H20 112.1 . .
C23 N2 C21 111(2) . .
C23 N2 C22 109.2(18) . .
C21 N2 C22 140(2) . .
N2 C21 H21A 109.5 . .
N2 C21 H21B 109.5 . .
H21A C21 H21B 109.5 . .
N2 C21 H21C 109.5 . .
H21A C21 H21C 109.5 . .
H21B C21 H21C 109.5 . .
N2 C22 H22A 109.5 . .
N2 C22 H22B 109.5 . .
H22A C22 H22B 109.5 . .
N2 C22 H22C 109.5 . .
H22A C22 H22C 109.5 . .
H22B C22 H22C 109.5 . .
O10 C23 N2 127(2) . .
O10 C23 H23 116.6 . .
N2 C23 H23 116.6 . .

loop_
_geom_bond_atom_site_label_1
_geom_bond_atom_site_label_2
_geom_bond_distance
_geom_bond_site_symmetry_2
Cd1 O4' 2.294(11) 1_554
Cd1 O1 2.297(4) .
Cd1 O4 2.301(13) 1_554
Cd1 O2 2.312(4) 3_655
Cd1 O5 2.333(4) 1_655
Cd1 O8 2.337(5) .
Cd1 O6 2.489(4) 1_655
Cd1 C1 2.760(5) 1_655
Cd2 O7 2.251(7) .
Cd2 O3' 2.273(11) 1_454
Cd2 O3' 2.273(11) 4_464
Cd2 O6 2.282(4) .
Cd2 O6 2.282(4) 4_565
Cd2 O9 2.307(6) .
Cd2 O3 2.338(9) 1_454
Cd2 O3 2.338(9) 4_464
O1 C12 1.259(7) .
O2 C12 1.225(7) .
O2 Cd1 2.312(4) 3_655
O3 C11 1.335(11) .
O3 Cd2 2.338(9) 1_656
O4 C11 1.234(14) .
O4 Cd1 2.301(13) 1_556
O3' C11 1.274(12) .
O3' O4' 1.777(16) .
O3' Cd2 2.273(11) 1_656
O4' C11 1.119(13) .
O4' Cd1 2.294(11) 1_556
O5 C1 1.209(7) .
O5 Cd1 2.333(4) 1_455
O6 C1 1.286(7) .
O6 Cd1 2.489(4) 1_455
O7 C20 1.054(19) .
N1 C20 1.39(2) .
N1 C17 1.430(16) .
N1 C19 1.481(18) .
C1 C2 1.498(7) .
C1 Cd1 2.760(5) 1_455
C2 C3 1.384(7) .
C2 C4 1.393(7) .
C3 C7 1.390(7) .
C3 H3 0.9300 .
C4 C5 1.386(7) .
C4 H4 0.9300 .
C5 C6 1.389(7) .
C5 C8 1.499(7) .
C6 C7 1.394(7) .
C6 H6 0.9300 .
C7 C12 1.507(7) .
C8 C8 1.374(10) 4_565
C8 C9 1.410(7) .
C9 C10 1.394(7) .
C9 H9 0.9300 .
C10 C10 1.420(10) 4_565
C10 C11 1.501(7) .
C17 H17A 0.9629 .
C17 H17B 0.9629 .
C17 H17C 0.9629 .
C20 H20 0.9300 .
O10 C23 1.25(2) .
N2 C23 1.32(3) .
N2 C21 1.417(16) .
N2 C22 1.411(16) .
C21 H21A 0.9600 .
C21 H21B 0.9600 .
C21 H21C 0.9600 .
C22 H22A 0.9600 .
C22 H22B 0.9600 .
C22 H22C 0.9600 .
C23 H23 0.9300 .
